data_2310420
loop_
_publ_author_name
'Jost, K.H.'
'Hilmer, W.'

_publ_section_title
;
 Die Struktur von Na2 H2 Si O4 (H2 O)4
;
_journal_name_full 'Acta Crystallographica (1,1948-23,1967)'
_journal_page_first 583
_journal_page_last 589
_journal_volume 21
_journal_year 1966
_chemical_formula_sum 'H10 Na2 O8 Si'
_chemical_name_systematic 'Na2 (H2 Si O4) (H2 O)4'
_space_group_IT_number 2
_symmetry_space_group_name_Hall '-P 1'
_symmetry_space_group_name_H-M 'P -1'
_cell_angle_alpha 70.1
_cell_angle_beta 104.3
_cell_angle_gamma 122.5
_cell_formula_units_Z 2
_cell_length_a 7.96
_cell_length_b 9.61
_cell_length_c 6.67
_cell_volume 403.300
_citation_journal_id_ASTM ACCRA9
_cod_data_source_file Jost_ACCRA9_1966_1076.cif
_cod_data_source_block H10Na2O8Si1
_cod_original_cell_volume 403.3002
_cod_original_formula_sum 'H10 Na2 O8 Si1'
_cod_database_code 2310420

loop_
_symmetry_equiv_pos_as_xyz
x,y,z
-x,-y,-z

loop_
_atom_site_label
_atom_site_type_symbol
_atom_site_fract_x
_atom_site_fract_y
_atom_site_fract_z
_atom_site_occupancy
_atom_site_U_iso_or_equiv
O5 O-2 0.7904 0.3889 0.3309 1 0.0
O3 O-2 0.1275 0.1512 0.7595 1 0.0
O7 O-2 0.3523 0.0789 0.5841 1 0.0
Na2 Na+1 0.6508 0.3386 0.6309 1 0.0
O8 O-2 0.7899 0.196 0.9229 1 0.0
O1 O-2 0.2623 0.0793 0.1694 1 0.0
Na1 Na+1 0.6091 0.1511 0.1862 1 0.0
O4 O-2 0.4935 0.3447 0.8858 1 0.0
O6 O-2 0.1327 0.3729 0.366 1 0.0
O2 O-2 0.209 0.3565 0.011 1 0.0
Si1 Si+4 0.2689 0.2336 0.9697 1 0.0
